data_1526444
loop_
_publ_author_name
'Isasi, J.'
'Train, C.'
'Jaulmes, S.'
'Quarton, M.'
'Elfakir, A.'

_publ_section_title
;
 Crystal structure and magnetic properties of Li2 Mn2 (S O4)3
;
_journal_name_full 'Journal of Solid State Chemistry'
_journal_page_first 148
_journal_page_last 153
_journal_volume 158
_journal_year 2001
_chemical_formula_sum 'Li2 Mn2 O12 S3'
_chemical_name_systematic 'Li2 Mn2 (S O4)3'
_space_group_IT_number 61
_symmetry_space_group_name_Hall '-P 2ac 2ab'
_symmetry_space_group_name_H-M 'P b c a'
_cell_angle_alpha 90
_cell_angle_beta 90
_cell_angle_gamma 90
_cell_formula_units_Z 8
_cell_length_a 8.686
_cell_length_b 8.792
_cell_length_c 24.146
_cell_volume 1843.965
_citation_journal_id_ASTM JSSCBI
_cod_data_source_file Isasi_JSSCBI_2001_1531.cif
_cod_data_source_block Li2Mn2O12S3
_cod_database_code 1526444

loop_
_symmetry_equiv_pos_as_xyz
x,y,z
-x+1/2,-y,z+1/2
x+1/2,-y+1/2,-z
-x,y+1/2,-z+1/2
-x,-y,-z
x-1/2,y,-z-1/2
-x-1/2,y-1/2,z
x,-y-1/2,z-1/2

loop_
_atom_site_label
_atom_site_type_symbol
_atom_site_fract_x
_atom_site_fract_y
_atom_site_fract_z
_atom_site_occupancy
_atom_site_U_iso_or_equiv
Li2 Li+1 0.3562 0.4312 0.0095 1 0.0
O9 O-2 0.3104 0.1779 0.1453 1 0.0
O1 O-2 0.6407 0.2318 0.11112 1 0.0
Mn1 Mn+2 0.49785 0.29478 0.17783 1 0.0
O11 O-2 0.0986 0.012 0.1565 1 0.0
Li1 Li+1 0.9626 0.1231 0.2086 1 0.0
S2 S+6 0.64445 0.94674 0.20128 1 0.0
O8 O-2 0.581 0.0913 0.22202 1 0.0
O10 O-2 0.0939 0.1892 0.0833 1 0.0
Mn2 Mn+2 0.00116 0.40261 0.06598 1 0.0
O7 O-2 0.5946 0.8218 0.23787 1 0.0
O4 O-2 0.5844 0.1133 0.0242 1 0.0
S3 S+6 0.1945 0.09305 0.1162 1 0.0
O5 O-2 0.5897 0.9159 0.1458 1 0.0
S1 S+6 0.85094 0.75291 0.05174 1 0.0
O6 O-2 0.8132 0.9562 0.2024 1 0.0
O2 O-2 0.5653 0.3877 0.0346 1 0.0
O3 O-2 0.69 0.764 0.03321 1 0.0
O12 O-2 0.2659 0.9825 0.07775 1 0.0
